data_4036764
loop_
_publ_author_name
'Ding, Zong-Cang'
'Ju, Lu-Chuan'
'Yang, Ying'
'An, Xiao-Ming'
'Zhou, Yun-Bing'
'Li, Ren-Hao'
'Tang, Hai-Tao'
'Ding, Cheng-Ke'
'Zhan, Zhuang-Ping'

_publ_section_title
;
 Silver(I)-Catalyzed Tandem Sigamatropic Rearrangement/1,3-H Shift/6\p
 Aza-electrocyclization of N-Propargylic Hydrazones: A Mild Synthetic
 Route to 1,6-Dihydropyridazines.
;
_journal_issue 9
_journal_name_full 'The Journal of organic chemistry'
_journal_page_first 3936
_journal_page_last 3941
_journal_paper_doi 10.1021/acs.joc.6b00428
_journal_volume 81
_journal_year 2016
_chemical_formula_moiety 'C19 H16 Br2 N2 O2'
_chemical_formula_sum 'C19 H16 Br2 N2 O2'
_chemical_formula_weight 464.16
_space_group_crystal_system monoclinic
_space_group_IT_number 4
_space_group_name_Hall 'P 2yb'
_space_group_name_H-M_alt 'P 1 21 1'
_atom_sites_solution_hydrogens geom
_atom_sites_solution_primary direct
_audit_creation_date 2015-08-21
_audit_creation_method
;
Olex2 1.2
(compiled 2015.01.26 svn.r3150 for OlexSys, GUI svn.r4998)
;
_cell_angle_alpha 90
_cell_angle_beta 109.491(3)
_cell_angle_gamma 90
_cell_formula_units_Z 2
_cell_length_a 10.5666(3)
_cell_length_b 7.77628(17)
_cell_length_c 11.6785(3)
_cell_measurement_reflns_used 2168
_cell_measurement_temperature 174(2)
_cell_measurement_theta_max 60.2700
_cell_measurement_theta_min 4.4360
_cell_volume 904.62(4)
_computing_cell_refinement
;
CrysAlisPro, Agilent Technologies,
Version 1.171.36.24 (release 03-12-2012 CrysAlis171 .NET)
(compiled Dec  3 2012,18:21:49)
;
_computing_data_collection
;
CrysAlisPro, Agilent Technologies,
Version 1.171.36.24 (release 03-12-2012 CrysAlis171 .NET)
(compiled Dec  3 2012,18:21:49)
;
_computing_data_reduction
;
CrysAlisPro, Agilent Technologies,
Version 1.171.36.24 (release 03-12-2012 CrysAlis171 .NET)
(compiled Dec  3 2012,18:21:49)
;
_computing_molecular_graphics 'Olex2 (Dolomanov et al., 2009)'
_computing_publication_material 'Olex2 (Dolomanov et al., 2009)'
_computing_structure_refinement 'ShelXL (Sheldrick, 2008)'
_computing_structure_solution 'ShelXT (Sheldrick, 2015)'
_diffrn_ambient_temperature 174(2)
_diffrn_detector_area_resol_mean 16.1903
_diffrn_measured_fraction_theta_full 0.998
_diffrn_measured_fraction_theta_max 0.998
_diffrn_measurement_details
;
#__ type_ start__ end____ width___ exp.time_
  1 omega   70.00  102.20   0.7000   13.0000
omega____ theta____ kappa____ phi______ frames
    -       32.3584   19.0000   90.0000 46

#__ type_ start__ end____ width___ exp.time_
  2 omega  -29.00   64.10   0.7000   13.0000
omega____ theta____ kappa____ phi______ frames
    -       32.3584   19.0000   90.0000 133

#__ type_ start__ end____ width___ exp.time_
  3 omega   56.00  102.20   0.7000   13.0000
omega____ theta____ kappa____ phi______ frames
    -       32.3584   57.0000  -60.0000 66

#__ type_ start__ end____ width___ exp.time_
  4 omega   18.00   54.40   0.7000   13.0000
omega____ theta____ kappa____ phi______ frames
    -       32.3584   57.0000  -60.0000 52

#__ type_ start__ end____ width___ exp.time_
  5 omega -149.00 -121.70   0.7000   27.0000
omega____ theta____ kappa____ phi______ frames
    -      -75.0000 -112.0000 -150.0000 39

#__ type_ start__ end____ width___ exp.time_
  6 omega   18.00   62.10   0.7000   27.0000
omega____ theta____ kappa____ phi______ frames
    -       90.5000  -38.0000   60.0000 63

#__ type_ start__ end____ width___ exp.time_
  7 omega   23.00   64.30   0.7000   27.0000
omega____ theta____ kappa____ phi______ frames
    -       90.5000  -25.0000    0.0000 59

#__ type_ start__ end____ width___ exp.time_
  8 omega   22.00  109.50   0.7000   27.0000
omega____ theta____ kappa____ phi______ frames
    -       90.5000  -64.0000    0.0000 125

#__ type_ start__ end____ width___ exp.time_
  9 omega   18.00   73.30   0.7000   27.0000
omega____ theta____ kappa____ phi______ frames
    -       90.5000 -112.0000    0.0000 79

#__ type_ start__ end____ width___ exp.time_
 10 omega   45.00   87.70   0.7000   27.0000
omega____ theta____ kappa____ phi______ frames
    -       90.5000 -112.0000   30.0000 61

#__ type_ start__ end____ width___ exp.time_
 11 omega   28.00   58.10   0.7000   27.0000
omega____ theta____ kappa____ phi______ frames
    -       90.5000  -38.0000   30.0000 43

#__ type_ start__ end____ width___ exp.time_
 12 omega   48.00   74.60   0.7000   27.0000
omega____ theta____ kappa____ phi______ frames
    -       90.5000   25.0000 -150.0000 38

#__ type_ start__ end____ width___ exp.time_
 13 omega   95.00  161.50   0.7000   27.0000
omega____ theta____ kappa____ phi______ frames
    -       90.5000   25.0000 -150.0000 95

#__ type_ start__ end____ width___ exp.time_
 14 omega   46.00   71.20   0.7000   27.0000
omega____ theta____ kappa____ phi______ frames
    -       90.5000  178.0000   30.0000 36

#__ type_ start__ end____ width___ exp.time_
 15 omega  100.00  131.50   0.7000   27.0000
omega____ theta____ kappa____ phi______ frames
    -       90.5000  178.0000   30.0000 45

#__ type_ start__ end____ width___ exp.time_
 16 omega   34.00   59.20   0.7000   27.0000
omega____ theta____ kappa____ phi______ frames
    -       90.5000  -25.0000  150.0000 36

#__ type_ start__ end____ width___ exp.time_
 17 omega   29.00   59.10   0.7000   27.0000
omega____ theta____ kappa____ phi______ frames
    -       90.5000  -25.0000  -60.0000 43

#__ type_ start__ end____ width___ exp.time_
 18 omega   19.00   54.00   0.7000   27.0000
omega____ theta____ kappa____ phi______ frames
    -       90.5000  -38.0000  120.0000 50
;
_diffrn_measurement_device_type 'Xcalibur, Sapphire3, Gemini ultra'
_diffrn_measurement_method '\w scans'
_diffrn_orient_matrix_UB_11 -0.0829278000
_diffrn_orient_matrix_UB_12 -0.0390585000
_diffrn_orient_matrix_UB_13 -0.1333884000
_diffrn_orient_matrix_UB_21 0.1257814000
_diffrn_orient_matrix_UB_22 0.0280224000
_diffrn_orient_matrix_UB_23 -0.0364274000
_diffrn_orient_matrix_UB_31 0.0352003000
_diffrn_orient_matrix_UB_32 -0.1921430000
_diffrn_orient_matrix_UB_33 0.0216078000
_diffrn_radiation_monochromator mirror
_diffrn_radiation_type CuK\a
_diffrn_radiation_wavelength 1.54184
_diffrn_reflns_av_R_equivalents 0.0150
_diffrn_reflns_av_unetI/netI 0.0189
_diffrn_reflns_Laue_measured_fraction_full 0.998
_diffrn_reflns_Laue_measured_fraction_max 0.998
_diffrn_reflns_limit_h_max 11
_diffrn_reflns_limit_h_min -11
_diffrn_reflns_limit_k_max 5
_diffrn_reflns_limit_k_min -8
_diffrn_reflns_limit_l_max 12
_diffrn_reflns_limit_l_min -13
_diffrn_reflns_number 2869
_diffrn_reflns_point_group_measured_fraction_full 0.642
_diffrn_reflns_point_group_measured_fraction_max 0.642
_diffrn_reflns_theta_full 60.038
_diffrn_reflns_theta_max 60.038
_diffrn_reflns_theta_min 4.015
_diffrn_source 'Enhance Ultra (Cu) X-ray Source'
_exptl_absorpt_coefficient_mu 5.809
_exptl_absorpt_correction_T_max 1.00000
_exptl_absorpt_correction_T_min 0.47781
_exptl_absorpt_correction_type multi-scan
_exptl_absorpt_process_details
;
CrysAlisPro, Agilent Technologies,
Version 1.171.36.24 (release 03-12-2012 CrysAlis171 .NET)
(compiled Dec  3 2012,18:21:49)
Empirical absorption correction using spherical harmonics,
 implemented in SCALE3 ABSPACK scaling algorithm.
;
_exptl_crystal_colour colourless
_exptl_crystal_colour_primary colourless
_exptl_crystal_density_diffrn 1.704
_exptl_crystal_description plate
_exptl_crystal_F_000 460
_exptl_crystal_size_max 0.2
_exptl_crystal_size_mid 0.2
_exptl_crystal_size_min 0.05
_refine_diff_density_max 0.443
_refine_diff_density_min -0.444
_refine_diff_density_rms 0.060
_refine_ls_abs_structure_details
;
 Flack x determined using 265 quotients [(I+)-(I-)]/[(I+)+(I-)]
 (Parsons, Flack and Wagner, Acta Cryst. B69 (2013) 249-259).
;
_refine_ls_abs_structure_Flack 0.08(2)
_refine_ls_extinction_method none
_refine_ls_goodness_of_fit_ref 1.098
_refine_ls_hydrogen_treatment constr
_refine_ls_matrix_type full
_refine_ls_number_parameters 227
_refine_ls_number_reflns 1724
_refine_ls_number_restraints 1
_refine_ls_restrained_S_all 1.097
_refine_ls_R_factor_all 0.0242
_refine_ls_R_factor_gt 0.0241
_refine_ls_shift/su_max 0.002
_refine_ls_shift/su_mean 0.000
_refine_ls_structure_factor_coef Fsqd
_refine_ls_weighting_details 'w=1/[\s^2^(Fo^2^)+(0.0470P)^2^+0.1294P] where P=(Fo^2^+2Fc^2^)/3'
_refine_ls_weighting_scheme calc
_refine_ls_wR_factor_gt 0.0649
_refine_ls_wR_factor_ref 0.0649
_reflns_Friedel_coverage 0.185
_reflns_Friedel_fraction_full 0.219
_reflns_Friedel_fraction_max 0.219
_reflns_number_gt 1717
_reflns_number_total 1724
_reflns_threshold_expression 'I > 2\s(I)'
_cod_data_source_file jo6b00428_si_002.cif
_cod_data_source_block exp_10612
_cod_database_code 4036764
_shelx_space_group_comment
;
The symmetry employed for this shelxl refinement is uniquely defined
by the following loop, which should always be used as a source of
symmetry information in preference to the above space-group names.
They are only intended as comments.
;
_reflns_odcompleteness_completeness 97.01
_reflns_odcompleteness_iscentric 1
_reflns_odcompleteness_theta 61.08
_olex2_refinement_description
;
1. Fixed Uiso
 At 1.2 times of:
  All C(H) groups, All C(H,H) groups
 At 1.5 times of:
  All C(H,H,H) groups
2.a Secondary CH2 refined with riding coordinates:
 C1(H1A,H1B), C6(H6A,H6B)
2.b Aromatic/amide H refined with riding coordinates:
 C19(H19), C15(H15), C18(H18), C13(H13), C16(H16), C2(H2), C12(H12), C9(H9),
 C10(H10)
2.c Idealised Me refined as rotating group:
 C7(H7A,H7B,H7C)
;
_shelx_shelxl_version_number 2014/7
_olex2_submission_special_instructions 'No special instructions were received'

loop_
_space_group_symop_operation_xyz
'x, y, z'
'-x, y+1/2, -z'

loop_
_atom_site_label
_atom_site_type_symbol
_atom_site_fract_x
_atom_site_fract_y
_atom_site_fract_z
_atom_site_U_iso_or_equiv
_atom_site_adp_type
_atom_site_occupancy
_atom_site_site_symmetry_order
_atom_site_calc_flag
_atom_site_refinement_flags_posn
Br2 Br 0.32326(5) 0.35345(8) -0.10636(4) 0.04868(19) Uani 1 1 d .
Br1 Br 1.01785(5) 0.28380(8) 1.21597(4) 0.04980(18) Uani 1 1 d .
O2 O 0.9088(3) 0.5750(5) 0.4789(3) 0.0341(7) Uani 1 1 d .
O1 O 0.7285(3) 0.7128(5) 0.3568(3) 0.0399(8) Uani 1 1 d .
N1 N 0.6957(3) 0.4374(5) 0.6895(3) 0.0283(8) Uani 1 1 d .
N2 N 0.7656(3) 0.4972(5) 0.6192(3) 0.0276(8) Uani 1 1 d .
C11 C 0.9198(4) 0.3403(7) 1.0517(3) 0.0265(9) Uani 1 1 d .
C5 C 0.7797(4) 0.6132(6) 0.4380(4) 0.0292(10) Uani 1 1 d .
C1 C 0.5510(4) 0.4666(7) 0.6528(4) 0.0325(10) Uani 1 1 d .
H1A H 0.5337 0.5829 0.6739 0.039 Uiso 1 1 calc R
H1B H 0.5115 0.3873 0.6954 0.039 Uiso 1 1 calc R
C19 C 0.5767(4) 0.3633(7) 0.2495(4) 0.0337(10) Uani 1 1 d .
H19 H 0.6628 0.3239 0.2917 0.040 Uiso 1 1 calc R
C15 C 0.3762(4) 0.5066(7) 0.2477(4) 0.0338(10) Uani 1 1 d .
H15 H 0.3258 0.5622 0.2884 0.041 Uiso 1 1 calc R
C14 C 0.5052(4) 0.4511(6) 0.3123(4) 0.0288(10) Uani 1 1 d .
C18 C 0.5231(4) 0.3339(7) 0.1270(4) 0.0357(11) Uani 1 1 d .
H18 H 0.5720 0.2744 0.0866 0.043 Uiso 1 1 calc R
C13 C 0.7196(4) 0.4481(7) 0.9052(4) 0.0336(11) Uani 1 1 d .
H13 H 0.6344 0.4959 0.8862 0.040 Uiso 1 1 calc R
C8 C 0.7721(4) 0.4103(6) 0.8129(4) 0.0268(9) Uani 1 1 d .
C16 C 0.3210(5) 0.4803(7) 0.1227(4) 0.0379(11) Uani 1 1 d .
H16 H 0.2354 0.5207 0.0799 0.045 Uiso 1 1 calc R
C2 C 0.4897(4) 0.4408(6) 0.5200(4) 0.0309(10) Uani 1 1 d .
H2 H 0.4023 0.3998 0.4876 0.037 Uiso 1 1 calc R
C12 C 0.7945(4) 0.4143(7) 1.0247(4) 0.0339(10) Uani 1 1 d .
H12 H 0.7607 0.4413 1.0866 0.041 Uiso 1 1 calc R
C9 C 0.9008(4) 0.3411(7) 0.8432(4) 0.0313(9) Uani 1 1 d .
H9 H 0.9373 0.3182 0.7825 0.038 Uiso 1 1 calc R
C4 C 0.7010(4) 0.5245(6) 0.5057(4) 0.0266(9) Uani 1 1 d .
C3 C 0.5604(4) 0.4765(6) 0.4460(4) 0.0275(9) Uani 1 1 d .
C10 C 0.9748(4) 0.3061(6) 0.9635(4) 0.0347(11) Uani 1 1 d .
H10 H 1.0607 0.2599 0.9839 0.042 Uiso 1 1 calc R
C17 C 0.3947(4) 0.3938(6) 0.0636(4) 0.0334(10) Uani 1 1 d .
C6 C 0.9928(4) 0.6620(7) 0.4193(4) 0.0363(11) Uani 1 1 d .
H6A H 0.9869 0.7858 0.4267 0.044 Uiso 1 1 calc R
H6B H 0.9642 0.6323 0.3338 0.044 Uiso 1 1 calc R
C7 C 1.1335(5) 0.6014(8) 0.4828(5) 0.0474(13) Uani 1 1 d .
H7A H 1.1933 0.6570 0.4480 0.071 Uiso 1 1 calc GR
H7B H 1.1380 0.4791 0.4734 0.071 Uiso 1 1 calc GR
H7C H 1.1595 0.6293 0.5676 0.071 Uiso 1 1 calc GR

loop_
_atom_site_aniso_label
_atom_site_aniso_U_11
_atom_site_aniso_U_22
_atom_site_aniso_U_33
_atom_site_aniso_U_23
_atom_site_aniso_U_13
_atom_site_aniso_U_12
Br2 0.0563(3) 0.0609(4) 0.0279(3) -0.0082(2) 0.0129(2) -0.0191(3)
Br1 0.0603(3) 0.0576(4) 0.0260(2) 0.0019(2) 0.0071(2) 0.0104(3)
O2 0.0297(15) 0.0401(19) 0.0377(17) 0.0100(16) 0.0184(13) -0.0020(15)
O1 0.0397(16) 0.046(2) 0.0337(17) 0.0133(19) 0.0119(13) -0.0012(17)
N1 0.0264(16) 0.037(2) 0.0251(17) 0.0030(17) 0.0129(14) -0.0012(17)
N2 0.0308(16) 0.032(2) 0.0253(18) -0.0004(17) 0.0159(15) -0.0051(17)
C11 0.0318(19) 0.023(2) 0.0222(19) 0.0037(19) 0.0056(15) -0.002(2)
C5 0.034(2) 0.031(3) 0.023(2) -0.002(2) 0.0105(18) -0.005(2)
C1 0.027(2) 0.041(3) 0.033(2) 0.005(2) 0.0161(18) 0.004(2)
C19 0.0294(19) 0.036(2) 0.039(2) -0.002(2) 0.0150(18) -0.002(2)
C15 0.031(2) 0.036(3) 0.036(2) 0.000(2) 0.0133(19) 0.005(2)
C14 0.029(2) 0.028(2) 0.030(2) 0.001(2) 0.0119(18) -0.0041(19)
C18 0.037(2) 0.042(3) 0.036(2) -0.008(2) 0.0222(18) -0.008(2)
C13 0.033(2) 0.039(3) 0.034(2) 0.003(2) 0.0183(19) 0.003(2)
C8 0.0294(19) 0.029(2) 0.025(2) -0.0002(19) 0.0129(17) -0.0023(19)
C16 0.035(2) 0.037(3) 0.036(2) -0.001(2) 0.0056(19) 0.002(2)
C2 0.0243(18) 0.035(3) 0.035(2) 0.002(2) 0.0111(17) -0.0003(19)
C12 0.042(2) 0.041(3) 0.025(2) -0.002(2) 0.0186(18) -0.005(2)
C9 0.0320(19) 0.037(2) 0.028(2) -0.003(2) 0.0140(16) 0.003(2)
C4 0.027(2) 0.025(2) 0.030(2) 0.0001(19) 0.0115(17) -0.0018(18)
C3 0.029(2) 0.027(2) 0.030(2) 0.0028(19) 0.0138(18) 0.0027(19)
C10 0.033(2) 0.036(3) 0.034(2) -0.003(2) 0.0101(18) 0.003(2)
C17 0.045(2) 0.030(3) 0.027(2) -0.002(2) 0.0137(18) -0.011(2)
C6 0.043(2) 0.034(3) 0.044(3) 0.001(2) 0.030(2) -0.007(2)
C7 0.036(2) 0.053(3) 0.060(3) 0.006(3) 0.025(2) -0.007(3)

loop_
_atom_type_symbol
_atom_type_description
_atom_type_scat_dispersion_real
_atom_type_scat_dispersion_imag
_atom_type_scat_source
C C 0.0181 0.0091 'International Tables Vol C Tables 4.2.6.8 and 6.1.1.4'
H H 0.0000 0.0000 'International Tables Vol C Tables 4.2.6.8 and 6.1.1.4'
Br Br -0.6763 1.2805 'International Tables Vol C Tables 4.2.6.8 and 6.1.1.4'
N N 0.0311 0.0180 'International Tables Vol C Tables 4.2.6.8 and 6.1.1.4'
O O 0.0492 0.0322 'International Tables Vol C Tables 4.2.6.8 and 6.1.1.4'

loop_
_geom_angle_atom_site_label_1
_geom_angle_atom_site_label_2
_geom_angle_atom_site_label_3
_geom_angle
C5 O2 C6 116.2(4)
N2 N1 C1 119.8(4)
N2 N1 C8 115.3(3)
C8 N1 C1 120.6(3)
C4 N2 N1 118.0(3)
C12 C11 Br1 119.0(3)
C10 C11 Br1 119.3(3)
C10 C11 C12 121.7(4)
O2 C5 C4 113.3(4)
O1 C5 O2 124.5(4)
O1 C5 C4 122.1(4)
N1 C1 H1A 109.8
N1 C1 H1B 109.8
N1 C1 C2 109.6(3)
H1A C1 H1B 108.2
C2 C1 H1A 109.8
C2 C1 H1B 109.8
C14 C19 H19 119.2
C18 C19 H19 119.2
C18 C19 C14 121.6(4)
C14 C15 H15 119.5
C14 C15 C16 121.0(4)
C16 C15 H15 119.5
C19 C14 C3 121.8(4)
C15 C14 C19 118.2(4)
C15 C14 C3 120.0(4)
C19 C18 H18 120.4
C19 C18 C17 119.3(4)
C17 C18 H18 120.4
C8 C13 H13 120.0
C12 C13 H13 120.0
C12 C13 C8 119.9(4)
C13 C8 N1 121.1(4)
C9 C8 N1 119.6(4)
C9 C8 C13 119.3(4)
C15 C16 H16 120.4
C17 C16 C15 119.2(4)
C17 C16 H16 120.4
C1 C2 H2 120.0
C3 C2 C1 120.1(4)
C3 C2 H2 120.0
C11 C12 H12 120.2
C13 C12 C11 119.5(4)
C13 C12 H12 120.2
C8 C9 H9 119.8
C10 C9 C8 120.4(4)
C10 C9 H9 119.8
N2 C4 C5 115.0(4)
N2 C4 C3 123.5(4)
C3 C4 C5 121.5(4)
C2 C3 C14 122.6(4)
C2 C3 C4 116.1(4)
C4 C3 C14 121.0(3)
C11 C10 C9 119.1(4)
C11 C10 H10 120.4
C9 C10 H10 120.4
C18 C17 Br2 118.5(3)
C16 C17 Br2 120.7(3)
C16 C17 C18 120.8(4)
O2 C6 H6A 110.5
O2 C6 H6B 110.5
O2 C6 C7 106.2(4)
H6A C6 H6B 108.7
C7 C6 H6A 110.5
C7 C6 H6B 110.5
C6 C7 H7A 109.5
C6 C7 H7B 109.5
C6 C7 H7C 109.5
H7A C7 H7B 109.5
H7A C7 H7C 109.5
H7B C7 H7C 109.5

loop_
_geom_bond_atom_site_label_1
_geom_bond_atom_site_label_2
_geom_bond_distance
Br2 C17 1.900(4)
Br1 C11 1.903(4)
O2 C5 1.321(6)
O2 C6 1.463(5)
O1 C5 1.204(6)
N1 N2 1.357(5)
N1 C1 1.461(5)
N1 C8 1.413(6)
N2 C4 1.291(6)
C11 C12 1.380(6)
C11 C10 1.367(6)
C5 C4 1.493(6)
C1 H1A 0.9700
C1 H1B 0.9700
C1 C2 1.482(6)
C19 H19 0.9300
C19 C14 1.395(6)
C19 C18 1.371(6)
C15 H15 0.9300
C15 C14 1.388(6)
C15 C16 1.395(7)
C14 C3 1.486(6)
C18 H18 0.9300
C18 C17 1.391(7)
C13 H13 0.9300
C13 C8 1.398(6)
C13 C12 1.380(7)
C8 C9 1.394(6)
C16 H16 0.9300
C16 C17 1.376(7)
C2 H2 0.9300
C2 C3 1.346(6)
C12 H12 0.9300
C9 H9 0.9300
C9 C10 1.388(6)
C4 C3 1.463(6)
C10 H10 0.9300
C6 H6A 0.9700
C6 H6B 0.9700
C6 C7 1.500(7)
C7 H7A 0.9600
C7 H7B 0.9600
C7 H7C 0.9600
